data_4316455
loop_
_publ_author_name
'Olivier B\'enaud'
'Jean-Claude Berthet'
'Pierre Thu\'ery'
'Michel Ephritikhine'

_publ_section_title
;
 The Bis Metallacyclic Anion [U(N{SiMe3}2)(CH2SiMe2N{SiMe3})2]-
;
_journal_name_full 'Inorganic Chemistry'
_journal_page_first 8117
_journal_page_last 8130
_journal_paper_doi 10.1021/ic1012044
_journal_volume 49
_journal_year 2010
_chemical_formula_sum 'C22 H60 N3 Na O Si6 U'
_chemical_formula_weight 812.29
_space_group_IT_number 14
_symmetry_cell_setting monoclinic
_symmetry_space_group_name_Hall '-P 2ybc'
_symmetry_space_group_name_H-M 'P 1 21/c 1'
_atom_sites_solution_hydrogens geom
_atom_sites_solution_primary direct
_atom_sites_solution_secondary difmap
_audit_creation_method SHELXL-97
_cell_angle_alpha 90.00
_cell_angle_beta 92.334(7)
_cell_angle_gamma 90.00
_cell_formula_units_Z 8
_cell_length_a 8.5677(6)
_cell_length_b 40.256(5)
_cell_length_c 22.157(3)
_cell_measurement_reflns_used 123141
_cell_measurement_temperature 150(2)
_cell_measurement_theta_max 25.68
_cell_measurement_theta_min 2.99
_cell_volume 7635.6(15)
_computing_cell_refinement 'HKL2000 (Otwinowski & Minor, 1997)'
_computing_data_collection 'COLLECT (Hooft, 1998)'
_computing_data_reduction 'HKL2000 (Otwinowski & Minor, 1997)'
_computing_molecular_graphics 'SHELXTL (Sheldrick, 1999)'
_computing_publication_material 'SHELXTL (Sheldrick, 1999); PLATON (Spek, 2003)'
_computing_structure_refinement 'SHELXL-97 (Sheldrick, 1997)'
_computing_structure_solution 'SHELXS-97 (Sheldrick, 1997)'
_diffrn_ambient_temperature 150(2)
_diffrn_measured_fraction_theta_full 0.922
_diffrn_measured_fraction_theta_max 0.922
_diffrn_measurement_device_type 'Nonius Kappa-CCD area-detector diffractometer'
_diffrn_measurement_method 'two \f and nine \w scans with 2\% steps (626 frames)'
_diffrn_radiation_monochromator graphite
_diffrn_radiation_source 'fine-focus sealed tube'
_diffrn_radiation_type MoK\a
_diffrn_radiation_wavelength 0.71073
_diffrn_reflns_av_R_equivalents 0.0551
_diffrn_reflns_av_sigmaI/netI 0.0723
_diffrn_reflns_limit_h_max 9
_diffrn_reflns_limit_h_min -9
_diffrn_reflns_limit_k_max 48
_diffrn_reflns_limit_k_min -48
_diffrn_reflns_limit_l_max 26
_diffrn_reflns_limit_l_min -26
_diffrn_reflns_number 123141
_diffrn_reflns_theta_full 25.68
_diffrn_reflns_theta_max 25.68
_diffrn_reflns_theta_min 2.99
_diffrn_standards_decay_% 0
_diffrn_standards_interval_time 0
_diffrn_standards_number 0
_exptl_absorpt_coefficient_mu 4.469
_exptl_absorpt_correction_T_max 0.914
_exptl_absorpt_correction_T_min 0.780
_exptl_absorpt_correction_type multi-scan
_exptl_absorpt_process_details 'SCALEPACK (Otwinowski & Minor, 1997)'
_exptl_crystal_colour 'translucent light yellow-green'
_exptl_crystal_density_diffrn 1.413
_exptl_crystal_density_method 'not measured'
_exptl_crystal_description needle
_exptl_crystal_F_000 3264
_exptl_crystal_size_max 0.20
_exptl_crystal_size_mid 0.04
_exptl_crystal_size_min 0.02
_refine_diff_density_max 0.900
_refine_diff_density_min -1.015
_refine_diff_density_rms 0.148
_refine_ls_extinction_method none
_refine_ls_goodness_of_fit_ref 0.894
_refine_ls_hydrogen_treatment constr
_refine_ls_matrix_type full
_refine_ls_number_parameters 643
_refine_ls_number_reflns 13397
_refine_ls_number_restraints 69
_refine_ls_restrained_S_all 0.906
_refine_ls_R_factor_all 0.1554
_refine_ls_R_factor_gt 0.0521
_refine_ls_shift/su_max 0.001
_refine_ls_shift/su_mean 0.000
_refine_ls_structure_factor_coef Fsqd
_refine_ls_weighting_details 'calc w=1/[\s^2^(Fo^2^)+(0.0163P)^2^] where P=(Fo^2^+2Fc^2^)/3'
_refine_ls_weighting_scheme calc
_refine_ls_wR_factor_gt 0.0640
_refine_ls_wR_factor_ref 0.0764
_reflns_number_gt 6465
_reflns_number_total 13397
_reflns_threshold_expression >2sigma(I)
_cod_data_source_file ic1012044_si_002_02.cif
_cod_data_source_block 2b
_cod_original_sg_symbol_H-M 'P 21/c'
_cod_database_code 4316455

loop_
_symmetry_equiv_pos_as_xyz
'x, y, z'
'-x, y+1/2, -z+1/2'
'-x, -y, -z'
'x, -y-1/2, z-1/2'

loop_
_atom_site_label
_atom_site_type_symbol
_atom_site_fract_x
_atom_site_fract_y
_atom_site_fract_z
_atom_site_U_iso_or_equiv
_atom_site_adp_type
_atom_site_occupancy
_atom_site_symmetry_multiplicity
_atom_site_calc_flag
_atom_site_refinement_flags
_atom_site_disorder_assembly
_atom_site_disorder_group
U1 U -0.09175(3) 0.346038(8) 0.912131(15) 0.03751(11) Uani 1 1 d . . .
U2 U 0.26620(3) 0.098307(8) 0.861483(15) 0.03535(11) Uani 1 1 d . . .
Na1 Na 0.3987(3) 0.28990(7) 0.82794(14) 0.0464(9) Uani 1 1 d . . .
Na2 Na 0.7493(3) 0.07718(7) 0.73767(14) 0.0432(9) Uani 1 1 d . . .
Si1 Si 0.0974(3) 0.33855(6) 0.79782(11) 0.0472(7) Uani 1 1 d . . .
Si2 Si -0.1466(3) 0.39609(6) 0.77900(11) 0.0468(7) Uani 1 1 d . . .
Si3 Si -0.3038(2) 0.28530(6) 0.92579(11) 0.0402(7) Uani 1 1 d . . .
Si4 Si -0.0474(3) 0.28632(6) 1.03133(12) 0.0537(8) Uani 1 1 d . . .
Si5 Si -0.2405(2) 0.39887(6) 1.02408(11) 0.0439(7) Uani 1 1 d . . .
Si6 Si 0.0707(3) 0.41794(6) 0.97837(12) 0.0489(7) Uani 1 1 d . . .
Si7 Si 0.4432(2) 0.13603(6) 0.76386(11) 0.0394(7) Uani 1 1 d . . .
Si8 Si 0.1751(2) 0.18030(6) 0.81737(11) 0.0397(7) Uani 1 1 d . . .
Si9 Si 0.0555(2) 0.04417(6) 0.80292(11) 0.0402(7) Uani 1 1 d . . .
Si10 Si 0.3374(3) 0.01146(6) 0.87832(11) 0.0438(7) Uani 1 1 d . . .
Si11 Si 0.4553(3) 0.13386(6) 0.98943(12) 0.0500(7) Uani 1 1 d . . .
Si12 Si 0.1574(3) 0.09747(7) 1.01231(11) 0.0537(8) Uani 1 1 d . . .
N1 N -0.0483(6) 0.36575(14) 0.8182(3) 0.0365(18) Uani 1 1 d . . .
N2 N -0.1460(6) 0.30093(14) 0.9679(3) 0.0352(18) Uani 1 1 d . . .
N3 N -0.0848(6) 0.39154(13) 0.9793(2) 0.0283(17) Uani 1 1 d . . .
N4 N 0.2995(6) 0.14741(13) 0.8125(2) 0.0300(16) Uani 1 1 d . . .
N5 N 0.2217(6) 0.04306(13) 0.8500(3) 0.0343(17) Uani 1 1 d . . .
N6 N 0.2981(6) 0.11076(14) 0.9643(3) 0.0364(18) Uani 1 1 d . . .
O1 O 0.4576(7) 0.27418(15) 0.7321(3) 0.072(2) Uani 1 1 d U . .
O2 O 0.6492(6) 0.03204(12) 0.6841(2) 0.0457(16) Uani 1 1 d . . .
C1 C 0.1429(7) 0.31740(18) 0.8696(3) 0.037(2) Uani 1 1 d . . .
H1A H 0.2363 0.3271 0.8988 0.044 Uiso 1 1 d R . .
H1B H 0.1119 0.2921 0.8803 0.044 Uiso 1 1 d R . .
C2 C 0.0209(9) 0.3073(2) 0.7400(4) 0.073(3) Uani 1 1 d . . .
H2A H -0.0647 0.2952 0.7561 0.110 Uiso 1 1 calc R . .
H2B H 0.1028 0.2921 0.7306 0.110 Uiso 1 1 calc R . .
H2C H -0.0144 0.3187 0.7039 0.110 Uiso 1 1 calc R . .
C3 C 0.2687(8) 0.3610(2) 0.7653(4) 0.067(3) Uani 1 1 d . . .
H3A H 0.2357 0.3716 0.7281 0.100 Uiso 1 1 calc R . .
H3B H 0.3501 0.3453 0.7577 0.100 Uiso 1 1 calc R . .
H3C H 0.3073 0.3774 0.7934 0.100 Uiso 1 1 calc R . .
C4 C -0.0133(9) 0.4301(2) 0.7562(4) 0.079(3) Uani 1 1 d . . .
H4A H 0.0593 0.4216 0.7282 0.119 Uiso 1 1 calc R . .
H4B H 0.0429 0.4386 0.7913 0.119 Uiso 1 1 calc R . .
H4C H -0.0736 0.4477 0.7375 0.119 Uiso 1 1 calc R . .
C5 C -0.2990(8) 0.4145(2) 0.8278(4) 0.065(3) Uani 1 1 d . . .
H5A H -0.3710 0.3974 0.8388 0.097 Uiso 1 1 calc R . .
H5B H -0.3544 0.4317 0.8059 0.097 Uiso 1 1 calc R . .
H5C H -0.2494 0.4237 0.8636 0.097 Uiso 1 1 calc R . .
C6 C -0.2512(10) 0.3792(2) 0.7102(4) 0.084(3) Uani 1 1 d U . .
H6A H -0.3193 0.3615 0.7216 0.126 Uiso 1 1 calc R . .
H6B H -0.1765 0.3708 0.6829 0.126 Uiso 1 1 calc R . .
H6C H -0.3116 0.3965 0.6908 0.126 Uiso 1 1 calc R . .
C7 C -0.3411(7) 0.31987(17) 0.8729(3) 0.031(2) Uani 1 1 d . . .
H7A H -0.3314 0.3147 0.8241 0.037 Uiso 1 1 d R . .
H7B H -0.4499 0.3290 0.8743 0.037 Uiso 1 1 d R . .
C8 C -0.4718(7) 0.27468(17) 0.9742(3) 0.046(2) Uani 1 1 d . . .
H8A H -0.4402 0.2577 1.0026 0.069 Uiso 1 1 calc R . .
H8B H -0.5580 0.2668 0.9491 0.069 Uiso 1 1 calc R . .
H8C H -0.5030 0.2941 0.9957 0.069 Uiso 1 1 calc R . .
C9 C -0.2519(8) 0.24631(18) 0.8840(4) 0.055(3) Uani 1 1 d . . .
H9A H -0.1692 0.2510 0.8573 0.083 Uiso 1 1 calc R . .
H9B H -0.3419 0.2385 0.8610 0.083 Uiso 1 1 calc R . .
H9C H -0.2182 0.2296 0.9125 0.083 Uiso 1 1 calc R . .
C10 C 0.0131(11) 0.2420(2) 1.0242(4) 0.108(4) Uani 1 1 d U . .
H10A H -0.0781 0.2282 1.0205 0.163 Uiso 1 1 calc R . .
H10B H 0.0747 0.2356 1.0595 0.163 Uiso 1 1 calc R . .
H10C H 0.0738 0.2394 0.9890 0.163 Uiso 1 1 calc R . .
C11 C 0.1329(8) 0.3122(2) 1.0474(4) 0.066(3) Uani 1 1 d . . .
H11A H 0.1956 0.3124 1.0125 0.099 Uiso 1 1 calc R . .
H11B H 0.1921 0.3029 1.0810 0.099 Uiso 1 1 calc R . .
H11C H 0.1028 0.3345 1.0569 0.099 Uiso 1 1 calc R . .
C12 C -0.1701(10) 0.2896(2) 1.0989(4) 0.093(4) Uani 1 1 d U . .
H12A H -0.1904 0.3125 1.1072 0.139 Uiso 1 1 calc R . .
H12B H -0.1157 0.2797 1.1331 0.139 Uiso 1 1 calc R . .
H12C H -0.2671 0.2782 1.0910 0.139 Uiso 1 1 calc R . .
C13 C -0.1903(8) 0.39691(19) 1.1071(3) 0.058(3) Uani 1 1 d . . .
H13A H -0.1398 0.3760 1.1156 0.087 Uiso 1 1 d R . .
H13B H -0.1208 0.4147 1.1186 0.087 Uiso 1 1 d R . .
H13C H -0.2835 0.3985 1.1296 0.087 Uiso 1 1 d R . .
C14 C -0.3969(7) 0.36709(19) 1.0108(3) 0.055(3) Uani 1 1 d . . .
H14A H -0.4395 0.3691 0.9702 0.083 Uiso 1 1 calc R . .
H14B H -0.4781 0.3706 1.0387 0.083 Uiso 1 1 calc R . .
H14C H -0.3534 0.3453 1.0167 0.083 Uiso 1 1 calc R . .
C15 C -0.3353(8) 0.44033(18) 1.0101(4) 0.062(3) Uani 1 1 d . . .
H15A H -0.2656 0.4576 1.0240 0.093 Uiso 1 1 calc R . .
H15B H -0.4303 0.4415 1.0314 0.093 Uiso 1 1 calc R . .
H15C H -0.3583 0.4430 0.9676 0.093 Uiso 1 1 calc R . .
C16 C 0.0246(9) 0.45967(19) 0.9429(4) 0.081(3) Uani 1 1 d . . .
H16A H 0.0020 0.4569 0.9004 0.122 Uiso 1 1 calc R . .
H16B H 0.1128 0.4742 0.9489 0.122 Uiso 1 1 calc R . .
H16C H -0.0644 0.4692 0.9614 0.122 Uiso 1 1 calc R . .
C17 C 0.2311(7) 0.39880(18) 0.9340(3) 0.050(2) Uani 1 1 d . . .
H17A H 0.2604 0.3778 0.9515 0.076 Uiso 1 1 calc R . .
H17B H 0.3200 0.4133 0.9350 0.076 Uiso 1 1 calc R . .
H17C H 0.1944 0.3956 0.8929 0.076 Uiso 1 1 calc R . .
C18 C 0.1583(9) 0.4269(2) 1.0554(4) 0.087(3) Uani 1 1 d U . .
H18A H 0.0956 0.4430 1.0751 0.131 Uiso 1 1 calc R . .
H18B H 0.2622 0.4354 1.0519 0.131 Uiso 1 1 calc R . .
H18C H 0.1620 0.4068 1.0788 0.131 Uiso 1 1 calc R . .
C19 C 0.6026(11) 0.2809(3) 0.7087(4) 0.092(4) Uani 1 1 d DU . .
H19A H 0.6740 0.2625 0.7156 0.111 Uiso 1 1 calc R . .
H19B H 0.6481 0.3008 0.7267 0.111 Uiso 1 1 calc R . .
C20 C 0.5669(11) 0.2858(3) 0.6423(4) 0.113(4) Uani 1 1 d DU . .
H20A H 0.6529 0.2781 0.6188 0.135 Uiso 1 1 calc R . .
H20B H 0.5481 0.3091 0.6332 0.135 Uiso 1 1 calc R . .
C21 C 0.4210(12) 0.2654(3) 0.6283(5) 0.132(5) Uani 1 1 d DU . .
H21A H 0.3419 0.2784 0.6067 0.159 Uiso 1 1 calc R . .
H21B H 0.4448 0.2460 0.6044 0.159 Uiso 1 1 calc R . .
C22 C 0.3687(13) 0.2556(3) 0.6888(5) 0.116(4) Uani 1 1 d DU . .
H22A H 0.3850 0.2320 0.6953 0.139 Uiso 1 1 calc R . .
H22B H 0.2584 0.2604 0.6920 0.139 Uiso 1 1 calc R . .
C23 C 0.4945(7) 0.09493(18) 0.7934(3) 0.034(2) Uani 1 1 d . . .
H23A H 0.6111 0.0927 0.8173 0.041 Uiso 1 1 d R . .
H23B H 0.4829 0.0695 0.7730 0.041 Uiso 1 1 d R . .
C24 C 0.6042(8) 0.16722(18) 0.7633(4) 0.055(3) Uani 1 1 d . . .
H24A H 0.5617 0.1887 0.7532 0.082 Uiso 1 1 calc R . .
H24B H 0.6779 0.1609 0.7339 0.082 Uiso 1 1 calc R . .
H24C H 0.6558 0.1681 0.8026 0.082 Uiso 1 1 calc R . .
C25 C 0.3601(8) 0.13236(19) 0.6846(3) 0.053(3) Uani 1 1 d . . .
H25A H 0.2778 0.1162 0.6833 0.079 Uiso 1 1 calc R . .
H25B H 0.4407 0.1256 0.6584 0.079 Uiso 1 1 calc R . .
H25C H 0.3191 0.1535 0.6716 0.079 Uiso 1 1 calc R . .
C26 C 0.2815(8) 0.21962(17) 0.8354(3) 0.053(3) Uani 1 1 d . . .
H26A H 0.3444 0.2165 0.8719 0.079 Uiso 1 1 d R . .
H26B H 0.3476 0.2252 0.8029 0.079 Uiso 1 1 d R . .
H26C H 0.2083 0.2373 0.8410 0.079 Uiso 1 1 d R . .
C27 C 0.0364(7) 0.17202(18) 0.8792(3) 0.047(2) Uani 1 1 d . . .
H27A H -0.0334 0.1544 0.8671 0.070 Uiso 1 1 calc R . .
H27B H -0.0226 0.1917 0.8867 0.070 Uiso 1 1 calc R . .
H27C H 0.0945 0.1657 0.9153 0.070 Uiso 1 1 calc R . .
C28 C 0.0577(8) 0.1883(2) 0.7462(3) 0.054(3) Uani 1 1 d . . .
H28A H 0.1266 0.1925 0.7140 0.081 Uiso 1 1 calc R . .
H28B H -0.0083 0.2072 0.7516 0.081 Uiso 1 1 calc R . .
H28C H -0.0055 0.1692 0.7365 0.081 Uiso 1 1 calc R . .
C29 C 0.0123(7) 0.08868(17) 0.8016(3) 0.036(2) Uani 1 1 d . . .
H29A H -0.0269 0.1021 0.7653 0.043 Uiso 1 1 d R . .
H29B H -0.0663 0.0943 0.8306 0.043 Uiso 1 1 d R . .
C30 C -0.1038(7) 0.01761(18) 0.8305(3) 0.049(3) Uani 1 1 d . . .
H30A H -0.0726 -0.0053 0.8293 0.074 Uiso 1 1 calc R . .
H30B H -0.1963 0.0207 0.8052 0.074 Uiso 1 1 calc R . .
H30C H -0.1250 0.0236 0.8713 0.074 Uiso 1 1 calc R . .
C31 C 0.0979(7) 0.03100(18) 0.7249(3) 0.044(2) Uani 1 1 d . . .
H31A H 0.1794 0.0447 0.7098 0.065 Uiso 1 1 calc R . .
H31B H 0.0054 0.0333 0.6993 0.065 Uiso 1 1 calc R . .
H31C H 0.1308 0.0082 0.7252 0.065 Uiso 1 1 calc R . .
C32 C 0.4268(8) -0.01276(18) 0.8171(4) 0.058(3) Uani 1 1 d . . .
H32A H 0.3463 -0.0242 0.7939 0.087 Uiso 1 1 calc R . .
H32B H 0.4990 -0.0287 0.8345 0.087 Uiso 1 1 calc R . .
H32C H 0.4812 0.0020 0.7912 0.087 Uiso 1 1 calc R . .
C33 C 0.5019(7) 0.02990(18) 0.9267(3) 0.046(2) Uani 1 1 d . . .
H33A H 0.5638 0.0441 0.9025 0.069 Uiso 1 1 calc R . .
H33B H 0.5662 0.0124 0.9435 0.069 Uiso 1 1 calc R . .
H33C H 0.4593 0.0426 0.9589 0.069 Uiso 1 1 calc R . .
C34 C 0.2264(8) -0.01778(19) 0.9251(4) 0.066(3) Uani 1 1 d . . .
H34A H 0.1684 -0.0055 0.9538 0.100 Uiso 1 1 calc R . .
H34B H 0.2978 -0.0325 0.9461 0.100 Uiso 1 1 calc R . .
H34C H 0.1556 -0.0304 0.8995 0.100 Uiso 1 1 calc R . .
C35 C 0.5491(9) 0.1186(2) 1.0635(4) 0.070(3) Uani 1 1 d . . .
H35A H 0.4734 0.1190 1.0942 0.105 Uiso 1 1 calc R . .
H35B H 0.6353 0.1328 1.0751 0.105 Uiso 1 1 calc R . .
H35C H 0.5861 0.0963 1.0585 0.105 Uiso 1 1 calc R . .
C36 C 0.6117(8) 0.1336(2) 0.9334(3) 0.067(3) Uani 1 1 d . . .
H36A H 0.6365 0.1110 0.9233 0.101 Uiso 1 1 calc R . .
H36B H 0.7032 0.1443 0.9504 0.101 Uiso 1 1 calc R . .
H36C H 0.5758 0.1452 0.8975 0.101 Uiso 1 1 calc R . .
C37 C 0.4065(9) 0.17858(19) 1.0007(4) 0.072(3) Uani 1 1 d . . .
H37A H 0.3607 0.1875 0.9639 0.108 Uiso 1 1 calc R . .
H37B H 0.5000 0.1907 1.0117 0.108 Uiso 1 1 calc R . .
H37C H 0.3337 0.1806 1.0323 0.108 Uiso 1 1 calc R . .
C38 C -0.0153(8) 0.0812(2) 0.9669(4) 0.067(3) Uani 1 1 d . . .
H38A H -0.0472 0.0972 0.9368 0.100 Uiso 1 1 calc R . .
H38B H -0.0999 0.0771 0.9931 0.100 Uiso 1 1 calc R . .
H38C H 0.0125 0.0608 0.9476 0.100 Uiso 1 1 calc R . .
C39 C 0.0840(9) 0.1317(2) 1.0613(4) 0.081(3) Uani 1 1 d . . .
H39A H 0.1674 0.1393 1.0881 0.122 Uiso 1 1 calc R . .
H39B H 0.0000 0.1235 1.0845 0.122 Uiso 1 1 calc R . .
H39C H 0.0472 0.1498 1.0363 0.122 Uiso 1 1 calc R . .
C40 C 0.2237(9) 0.0625(2) 1.0635(4) 0.077(3) Uani 1 1 d . . .
H40A H 0.1389 0.0557 1.0877 0.116 Uiso 1 1 calc R . .
H40B H 0.3093 0.0699 1.0894 0.116 Uiso 1 1 calc R . .
H40C H 0.2567 0.0441 1.0396 0.116 Uiso 1 1 calc R . .
C41 C 0.4925(9) 0.0340(2) 0.6606(4) 0.055(3) Uani 1 1 d . . .
H41A H 0.4808 0.0530 0.6339 0.066 Uiso 1 1 calc R . .
H41B H 0.4220 0.0368 0.6934 0.066 Uiso 1 1 calc R . .
C42 C 0.4526(11) 0.0027(2) 0.6264(4) 0.074(3) Uani 1 1 d . . .
H42A H 0.3590 -0.0076 0.6412 0.089 Uiso 1 1 calc R . .
H42B H 0.4371 0.0071 0.5835 0.089 Uiso 1 1 calc R . .
C43 C 0.5876(11) -0.0182(3) 0.6381(5) 0.099(4) Uani 1 1 d U . .
H43A H 0.5576 -0.0375 0.6612 0.118 Uiso 1 1 calc R . .
H43B H 0.6268 -0.0260 0.6001 0.118 Uiso 1 1 calc R . .
C44 C 0.7088(11) -0.0004(2) 0.6711(4) 0.084(3) Uani 1 1 d U . .
H44A H 0.8008 0.0014 0.6472 0.100 Uiso 1 1 calc R . .
H44B H 0.7374 -0.0119 0.7084 0.100 Uiso 1 1 calc R . .

loop_
_atom_site_aniso_label
_atom_site_aniso_U_11
_atom_site_aniso_U_22
_atom_site_aniso_U_33
_atom_site_aniso_U_23
_atom_site_aniso_U_13
_atom_site_aniso_U_12
U1 0.0343(2) 0.0396(2) 0.0384(2) -0.00461(19) -0.00151(17) 0.00318(17)
U2 0.03014(19) 0.0367(2) 0.0391(2) 0.00250(19) 0.00012(16) 0.00122(16)
Na1 0.0414(19) 0.058(2) 0.040(2) -0.0073(19) 0.0015(17) -0.0019(17)
Na2 0.0335(18) 0.048(2) 0.048(2) -0.0034(18) 0.0015(17) 0.0037(15)
Si1 0.0428(15) 0.0562(19) 0.0424(19) -0.0031(15) 0.0008(14) 0.0081(13)
Si2 0.0534(16) 0.0460(18) 0.0407(18) 0.0022(15) -0.0028(14) 0.0048(14)
Si3 0.0372(15) 0.0371(16) 0.0460(19) -0.0084(14) -0.0018(14) 0.0006(12)
Si4 0.0590(18) 0.0510(18) 0.050(2) 0.0009(15) -0.0162(16) 0.0034(14)
Si5 0.0425(15) 0.0440(17) 0.0450(19) -0.0102(14) -0.0005(14) 0.0039(13)
Si6 0.0467(16) 0.0534(18) 0.046(2) -0.0097(15) -0.0007(15) -0.0127(14)
Si7 0.0341(14) 0.0406(16) 0.0437(19) 0.0038(14) 0.0054(14) 0.0016(12)
Si8 0.0386(15) 0.0330(16) 0.0475(19) 0.0023(13) 0.0011(14) 0.0042(12)
Si9 0.0325(15) 0.0421(17) 0.0459(19) 0.0049(14) 0.0004(14) -0.0019(12)
Si10 0.0389(15) 0.0405(17) 0.052(2) 0.0065(14) -0.0014(14) 0.0056(13)
Si11 0.0579(17) 0.0505(18) 0.0410(19) 0.0006(15) -0.0057(15) 0.0027(14)
Si12 0.0558(17) 0.0625(19) 0.0435(19) 0.0075(16) 0.0082(15) 0.0068(15)
N1 0.039(4) 0.039(4) 0.032(5) -0.005(4) 0.005(3) 0.000(3)
N2 0.029(4) 0.032(4) 0.044(5) -0.006(4) 0.000(4) -0.002(3)
N3 0.030(4) 0.031(4) 0.024(4) -0.013(3) -0.003(3) 0.004(3)
N4 0.030(4) 0.028(4) 0.032(5) 0.003(3) 0.000(3) 0.001(3)
N5 0.030(4) 0.029(4) 0.044(5) -0.002(3) 0.004(4) 0.003(3)
N6 0.034(4) 0.043(5) 0.032(5) 0.004(4) 0.008(3) 0.011(3)
O1 0.052(4) 0.100(5) 0.066(5) -0.030(4) 0.024(4) -0.040(4)
O2 0.039(4) 0.037(4) 0.060(5) -0.007(3) -0.010(3) 0.005(3)
C1 0.033(5) 0.039(5) 0.037(6) 0.001(5) -0.013(4) -0.001(4)
C2 0.070(7) 0.081(8) 0.069(8) -0.014(6) -0.010(6) 0.021(6)
C3 0.055(6) 0.077(7) 0.070(8) 0.015(6) 0.026(5) 0.009(5)
C4 0.087(7) 0.047(7) 0.105(10) 0.020(6) 0.021(7) 0.014(5)
C5 0.070(6) 0.066(7) 0.057(7) 0.009(6) -0.013(6) 0.014(5)
C6 0.100(6) 0.090(7) 0.060(6) -0.003(5) -0.026(5) 0.025(5)
C7 0.019(4) 0.056(6) 0.019(5) -0.011(4) -0.003(4) 0.006(4)
C8 0.046(5) 0.044(6) 0.047(7) 0.006(5) 0.000(5) -0.001(4)
C9 0.056(6) 0.054(6) 0.055(7) -0.010(5) -0.002(5) 0.010(5)
C10 0.132(7) 0.078(7) 0.111(8) -0.006(6) -0.045(6) 0.023(6)
C11 0.053(6) 0.089(8) 0.055(7) -0.009(6) -0.017(5) 0.011(5)
C12 0.087(6) 0.130(7) 0.061(7) 0.014(6) -0.005(5) -0.016(6)
C13 0.058(6) 0.074(7) 0.042(7) -0.013(6) 0.010(5) -0.011(5)
C14 0.034(5) 0.069(7) 0.064(7) -0.022(6) 0.014(5) -0.006(5)
C15 0.065(6) 0.045(6) 0.077(8) -0.007(5) 0.006(6) 0.010(5)
C16 0.085(7) 0.045(7) 0.116(10) -0.010(6) 0.041(7) -0.011(5)
C17 0.051(5) 0.048(6) 0.052(7) -0.002(5) -0.004(5) -0.011(5)
C18 0.088(6) 0.108(7) 0.066(7) -0.014(6) -0.005(5) -0.038(5)
C19 0.085(7) 0.111(7) 0.081(7) 0.000(6) -0.001(6) -0.019(6)
C20 0.120(7) 0.121(8) 0.098(8) 0.008(7) -0.003(7) -0.053(6)
C21 0.134(8) 0.153(8) 0.108(8) 0.006(7) -0.020(7) -0.070(7)
C22 0.108(7) 0.130(8) 0.108(8) -0.019(7) 0.002(7) -0.038(7)
C23 0.017(4) 0.036(5) 0.051(6) -0.004(5) 0.006(4) -0.004(4)
C24 0.047(6) 0.043(6) 0.075(8) 0.014(5) 0.014(5) 0.001(4)
C25 0.054(6) 0.067(7) 0.038(6) 0.018(5) 0.008(5) 0.008(5)
C26 0.057(6) 0.044(6) 0.057(7) -0.007(5) 0.000(5) 0.006(5)
C27 0.044(5) 0.048(6) 0.049(7) -0.006(5) 0.005(5) 0.013(4)
C28 0.039(5) 0.070(7) 0.052(7) 0.015(5) -0.005(5) 0.019(5)
C29 0.027(5) 0.053(6) 0.027(6) 0.004(4) -0.016(4) 0.002(4)
C30 0.027(5) 0.058(6) 0.063(7) 0.004(5) 0.003(5) -0.004(4)
C31 0.028(5) 0.054(6) 0.049(7) 0.008(5) 0.003(4) 0.005(4)
C32 0.050(6) 0.046(6) 0.077(8) -0.004(5) 0.001(5) 0.020(5)
C33 0.045(5) 0.047(6) 0.046(7) -0.006(5) 0.000(5) 0.012(4)
C34 0.056(6) 0.047(6) 0.095(9) 0.025(6) -0.014(6) -0.002(5)
C35 0.080(7) 0.070(7) 0.058(8) 0.010(6) -0.025(6) 0.000(6)
C36 0.059(6) 0.100(8) 0.041(7) -0.008(6) -0.010(5) -0.018(6)
C37 0.074(7) 0.064(7) 0.077(9) -0.005(6) -0.009(6) -0.005(5)
C38 0.057(6) 0.081(7) 0.064(8) 0.014(6) 0.025(6) -0.004(5)
C39 0.091(7) 0.106(9) 0.049(7) -0.009(6) 0.025(6) 0.015(6)
C40 0.083(7) 0.089(8) 0.059(8) 0.035(6) 0.001(6) 0.011(6)
C41 0.050(7) 0.055(7) 0.059(8) -0.014(6) -0.002(6) 0.002(5)
C42 0.098(8) 0.043(7) 0.080(9) -0.009(6) -0.014(7) -0.003(6)
C43 0.066(6) 0.082(7) 0.150(8) -0.022(7) 0.029(6) -0.014(6)
C44 0.085(6) 0.083(7) 0.083(7) -0.018(6) -0.009(6) 0.023(6)

loop_
_atom_type_symbol
_atom_type_description
_atom_type_scat_dispersion_real
_atom_type_scat_dispersion_imag
_atom_type_scat_source
C C 0.0033 0.0016 'International Tables Vol C Tables 4.2.6.8 and 6.1.1.4'
H H 0.0000 0.0000 'International Tables Vol C Tables 4.2.6.8 and 6.1.1.4'
N N 0.0061 0.0033 'International Tables Vol C Tables 4.2.6.8 and 6.1.1.4'
O O 0.0106 0.0060 'International Tables Vol C Tables 4.2.6.8 and 6.1.1.4'
Na Na 0.0362 0.0249 'International Tables Vol C Tables 4.2.6.8 and 6.1.1.4'
Si Si 0.0817 0.0704 'International Tables Vol C Tables 4.2.6.8 and 6.1.1.4'
U U -9.6767 9.6646 'International Tables Vol C Tables 4.2.6.8 and 6.1.1.4'

loop_
_geom_angle_atom_site_label_1
_geom_angle_atom_site_label_2
_geom_angle_atom_site_label_3
_geom_angle
_geom_angle_site_symmetry_1
_geom_angle_site_symmetry_3
_geom_angle_publ_flag
N2 U1 N1 145.9(2) . . ?
N2 U1 N3 106.3(2) . . ?
N1 U1 N3 107.8(2) . . ?
N2 U1 C7 70.1(2) . . ?
N1 U1 C7 89.9(2) . . ?
N3 U1 C7 122.99(19) . . ?
N2 U1 C1 91.3(2) . . ?
N1 U1 C1 69.9(2) . . ?
N3 U1 C1 126.0(2) . . ?
C7 U1 C1 111.0(2) . . ?
N5 U2 N4 145.2(2) . . ?
N5 U2 N6 109.4(2) . . ?
N4 U2 N6 105.4(2) . . ?
N5 U2 C23 90.6(2) . . ?
N4 U2 C23 69.3(2) . . ?
N6 U2 C23 122.1(2) . . ?
N5 U2 C29 69.8(2) . . ?
N4 U2 C29 90.3(2) . . ?
N6 U2 C29 127.4(2) . . ?
C23 U2 C29 110.4(2) . . ?
O1 Na1 C1 130.8(2) . . ?
O1 Na1 C7 104.9(2) . 1_655 ?
C1 Na1 C7 111.6(2) . 1_655 ?
O1 Na1 C26 83.0(2) . . ?
C1 Na1 C26 95.2(2) . . ?
C7 Na1 C26 132.4(2) 1_655 . ?
O2 Na2 C23 99.0(2) . . ?
O2 Na2 C29 134.4(2) . 1_655 ?
C23 Na2 C29 113.7(2) . 1_655 ?
N1 Si1 C1 101.3(3) . . ?
N1 Si1 C3 112.1(3) . . ?
C1 Si1 C3 114.4(3) . . ?
N1 Si1 C2 111.3(3) . . ?
C1 Si1 C2 109.5(4) . . ?
C3 Si1 C2 108.2(4) . . ?
N1 Si2 C6 111.5(4) . . ?
N1 Si2 C4 111.7(3) . . ?
C6 Si2 C4 109.0(4) . . ?
N1 Si2 C5 109.2(3) . . ?
C6 Si2 C5 107.0(4) . . ?
C4 Si2 C5 108.3(4) . . ?
N2 Si3 C7 100.4(3) . . ?
N2 Si3 C8 112.0(3) . . ?
C7 Si3 C8 114.7(3) . . ?
N2 Si3 C9 111.9(3) . . ?
C7 Si3 C9 110.8(3) . . ?
C8 Si3 C9 107.0(3) . . ?
N2 Si4 C10 112.8(4) . . ?
N2 Si4 C12 111.0(4) . . ?
C10 Si4 C12 107.6(5) . . ?
N2 Si4 C11 109.8(3) . . ?
C10 Si4 C11 108.4(4) . . ?
C12 Si4 C11 107.1(4) . . ?
N3 Si5 C14 111.1(3) . . ?
N3 Si5 C15 113.4(3) . . ?
C14 Si5 C15 106.3(3) . . ?
N3 Si5 C13 114.0(3) . . ?
C14 Si5 C13 105.1(4) . . ?
C15 Si5 C13 106.3(4) . . ?
N3 Si6 C18 113.2(4) . . ?
N3 Si6 C17 109.7(3) . . ?
C18 Si6 C17 106.3(4) . . ?
N3 Si6 C16 114.1(3) . . ?
C18 Si6 C16 106.1(4) . . ?
C17 Si6 C16 106.9(4) . . ?
N4 Si7 C23 100.6(3) . . ?
N4 Si7 C24 111.8(3) . . ?
C23 Si7 C24 116.4(3) . . ?
N4 Si7 C25 110.6(3) . . ?
C23 Si7 C25 110.0(4) . . ?
C24 Si7 C25 107.5(4) . . ?
N4 Si8 C28 113.4(3) . . ?
N4 Si8 C26 111.8(3) . . ?
C28 Si8 C26 106.2(4) . . ?
N4 Si8 C27 108.8(3) . . ?
C28 Si8 C27 108.1(3) . . ?
C26 Si8 C27 108.2(3) . . ?
N5 Si9 C29 101.3(3) . . ?
N5 Si9 C31 111.5(3) . . ?
C29 Si9 C31 108.1(3) . . ?
N5 Si9 C30 112.6(3) . . ?
C29 Si9 C30 114.7(3) . . ?
C31 Si9 C30 108.4(4) . . ?
N5 Si10 C34 111.9(3) . . ?
N5 Si10 C32 111.8(3) . . ?
C34 Si10 C32 108.1(4) . . ?
N5 Si10 C33 108.9(3) . . ?
C34 Si10 C33 108.7(4) . . ?
C32 Si10 C33 107.5(3) . . ?
N6 Si11 C36 110.9(3) . . ?
N6 Si11 C37 112.9(3) . . ?
C36 Si11 C37 105.5(4) . . ?
N6 Si11 C35 113.9(3) . . ?
C36 Si11 C35 106.5(4) . . ?
C37 Si11 C35 106.6(4) . . ?
N6 Si12 C38 109.5(3) . . ?
N6 Si12 C39 112.8(4) . . ?
C38 Si12 C39 107.0(4) . . ?
N6 Si12 C40 113.7(3) . . ?
C38 Si12 C40 105.9(4) . . ?
C39 Si12 C40 107.5(4) . . ?
Si2 N1 Si1 131.8(4) . . ?
Si4 N2 Si3 131.8(4) . . ?
Si6 N3 Si5 121.6(3) . . ?
Si8 N4 Si7 134.9(4) . . ?
Si10 N5 Si9 133.5(3) . . ?
Si11 N6 Si12 121.9(4) . . ?
C19 O1 C22 108.3(7) . . ?
C19 O1 Na1 121.7(6) . . ?
C22 O1 Na1 129.9(6) . . ?
C41 O2 C44 108.4(6) . . ?
C41 O2 Na2 117.9(5) . . ?
C44 O2 Na2 133.5(5) . . ?
Si1 C1 U1 88.1(3) . . ?
Si1 C1 Na1 92.3(3) . . ?
U1 C1 Na1 176.9(3) . . ?
Si1 C1 H1A 118.4 . . ?
U1 C1 H1A 101.1 . . ?
Na1 C1 H1A 76.0 . . ?
Si1 C1 H1B 125.6 . . ?
U1 C1 H1B 98.1 . . ?
Na1 C1 H1B 84.1 . . ?
H1A C1 H1B 113.2 . . ?
Si1 C2 H2A 109.5 . . ?
Si1 C2 H2B 109.5 . . ?
H2A C2 H2B 109.5 . . ?
Si1 C2 H2C 109.5 . . ?
H2A C2 H2C 109.5 . . ?
H2B C2 H2C 109.5 . . ?
Si1 C3 H3A 109.5 . . ?
Si1 C3 H3B 109.5 . . ?
H3A C3 H3B 109.5 . . ?
Si1 C3 H3C 109.5 . . ?
H3A C3 H3C 109.5 . . ?
H3B C3 H3C 109.5 . . ?
Si2 C4 H4A 109.5 . . ?
Si2 C4 H4B 109.5 . . ?
H4A C4 H4B 109.5 . . ?
Si2 C4 H4C 109.5 . . ?
H4A C4 H4C 109.5 . . ?
H4B C4 H4C 109.5 . . ?
Si2 C5 H5A 109.5 . . ?
Si2 C5 H5B 109.5 . . ?
H5A C5 H5B 109.5 . . ?
Si2 C5 H5C 109.5 . . ?
H5A C5 H5C 109.5 . . ?
H5B C5 H5C 109.5 . . ?
Si2 C6 H6A 109.5 . . ?
Si2 C6 H6B 109.5 . . ?
H6A C6 H6B 109.5 . . ?
Si2 C6 H6C 109.5 . . ?
H6A C6 H6C 109.5 . . ?
H6B C6 H6C 109.5 . . ?
Si3 C7 U1 88.5(3) . . ?
Si3 C7 Na1 91.0(3) . 1_455 ?
U1 C7 Na1 177.5(3) . 1_455 ?
Si3 C7 H7A 117.6 . . ?
U1 C7 H7A 108.7 . . ?
Na1 C7 H7A 69.4 1_455 . ?
Si3 C7 H7B 113.3 . . ?
U1 C7 H7B 127.9 . . ?
Na1 C7 H7B 54.5 1_455 . ?
H7A C7 H7B 101.8 . . ?
Si3 C8 H8A 109.5 . . ?
Si3 C8 H8B 109.5 . . ?
H8A C8 H8B 109.5 . . ?
Si3 C8 H8C 109.5 . . ?
H8A C8 H8C 109.5 . . ?
H8B C8 H8C 109.5 . . ?
Si3 C9 H9A 109.5 . . ?
Si3 C9 H9B 109.5 . . ?
H9A C9 H9B 109.5 . . ?
Si3 C9 H9C 109.5 . . ?
H9A C9 H9C 109.5 . . ?
H9B C9 H9C 109.5 . . ?
Si4 C10 H10A 109.5 . . ?
Si4 C10 H10B 109.5 . . ?
H10A C10 H10B 109.5 . . ?
Si4 C10 H10C 109.5 . . ?
H10A C10 H10C 109.5 . . ?
H10B C10 H10C 109.5 . . ?
Si4 C11 H11A 109.5 . . ?
Si4 C11 H11B 109.5 . . ?
H11A C11 H11B 109.5 . . ?
Si4 C11 H11C 109.5 . . ?
H11A C11 H11C 109.5 . . ?
H11B C11 H11C 109.5 . . ?
Si4 C12 H12A 109.5 . . ?
Si4 C12 H12B 109.5 . . ?
H12A C12 H12B 109.5 . . ?
Si4 C12 H12C 109.5 . . ?
H12A C12 H12C 109.5 . . ?
H12B C12 H12C 109.5 . . ?
Si5 C13 H13A 108.2 . . ?
Si5 C13 H13B 110.1 . . ?
H13A C13 H13B 109.5 . . ?
Si5 C13 H13C 110.1 . . ?
H13A C13 H13C 109.5 . . ?
H13B C13 H13C 109.5 . . ?
Si5 C14 H14A 109.5 . . ?
Si5 C14 H14B 109.5 . . ?
H14A C14 H14B 109.5 . . ?
Si5 C14 H14C 109.5 . . ?
H14A C14 H14C 109.5 . . ?
H14B C14 H14C 109.5 . . ?
Si5 C15 H15A 109.5 . . ?
Si5 C15 H15B 109.5 . . ?
H15A C15 H15B 109.5 . . ?
Si5 C15 H15C 109.5 . . ?
H15A C15 H15C 109.5 . . ?
H15B C15 H15C 109.5 . . ?
Si6 C16 H16A 109.5 . . ?
Si6 C16 H16B 109.5 . . ?
H16A C16 H16B 109.5 . . ?
Si6 C16 H16C 109.5 . . ?
H16A C16 H16C 109.5 . . ?
H16B C16 H16C 109.5 . . ?
Si6 C17 H17A 109.5 . . ?
Si6 C17 H17B 109.5 . . ?
H17A C17 H17B 109.5 . . ?
Si6 C17 H17C 109.5 . . ?
H17A C17 H17C 109.5 . . ?
H17B C17 H17C 109.5 . . ?
Si6 C18 H18A 109.5 . . ?
Si6 C18 H18B 109.5 . . ?
H18A C18 H18B 109.5 . . ?
Si6 C18 H18C 109.5 . . ?
H18A C18 H18C 109.5 . . ?
H18B C18 H18C 109.5 . . ?
O1 C19 C20 104.0(8) . . ?
O1 C19 H19A 111.0 . . ?
C20 C19 H19A 111.0 . . ?
O1 C19 H19B 111.0 . . ?
C20 C19 H19B 111.0 . . ?
H19A C19 H19B 109.0 . . ?
C19 C20 C21 105.1(8) . . ?
C19 C20 H20A 110.7 . . ?
C21 C20 H20A 110.7 . . ?
C19 C20 H20B 110.7 . . ?
C21 C20 H20B 110.7 . . ?
H20A C20 H20B 108.8 . . ?
C22 C21 C20 103.7(8) . . ?
C22 C21 H21A 111.0 . . ?
C20 C21 H21A 111.0 . . ?
C22 C21 H21B 111.0 . . ?
C20 C21 H21B 111.0 . . ?
H21A C21 H21B 109.0 . . ?
C21 C22 O1 107.4(8) . . ?
C21 C22 H22A 110.2 . . ?
O1 C22 H22A 110.2 . . ?
C21 C22 H22B 110.2 . . ?
O1 C22 H22B 110.2 . . ?
H22A C22 H22B 108.5 . . ?
Si7 C23 U2 89.1(3) . . ?
Si7 C23 Na2 105.5(3) . . ?
U2 C23 Na2 165.3(3) . . ?
Si7 C23 H23A 116.2 . . ?
U2 C23 H23A 114.9 . . ?
Na2 C23 H23A 57.4 . . ?
Si7 C23 H23B 131.8 . . ?
U2 C23 H23B 103.4 . . ?
Na2 C23 H23B 68.1 . . ?
H23A C23 H23B 100.4 . . ?
Si7 C24 H24A 109.5 . . ?
Si7 C24 H24B 109.5 . . ?
H24A C24 H24B 109.5 . . ?
Si7 C24 H24C 109.5 . . ?
H24A C24 H24C 109.5 . . ?
H24B C24 H24C 109.5 . . ?
Si7 C25 H25A 109.5 . . ?
Si7 C25 H25B 109.5 . . ?
H25A C25 H25B 109.5 . . ?
Si7 C25 H25C 109.5 . . ?
H25A C25 H25C 109.5 . . ?
H25B C25 H25C 109.5 . . ?
Si8 C26 Na1 161.6(4) . . ?
Si8 C26 H26A 108.8 . . ?
Na1 C26 H26A 89.5 . . ?
Si8 C26 H26B 109.6 . . ?
Na1 C26 H26B 62.1 . . ?
H26A C26 H26B 109.5 . . ?
Si8 C26 H26C 110.0 . . ?
Na1 C26 H26C 62.0 . . ?
H26A C26 H26C 109.5 . . ?
H26B C26 H26C 109.5 . . ?
Si8 C27 H27A 109.5 . . ?
Si8 C27 H27B 109.5 . . ?
H27A C27 H27B 109.5 . . ?
Si8 C27 H27C 109.5 . . ?
H27A C27 H27C 109.5 . . ?
H27B C27 H27C 109.5 . . ?
Si8 C28 H28A 109.5 . . ?
Si8 C28 H28B 109.5 . . ?
H28A C28 H28B 109.5 . . ?
Si8 C28 H28C 109.5 . . ?
H28A C28 H28C 109.5 . . ?
H28B C28 H28C 109.5 . . ?
Si9 C29 U2 88.4(3) . . ?
Si9 C29 Na2 90.3(3) . 1_455 ?
U2 C29 Na2 178.5(3) . 1_455 ?
Si9 C29 H29A 126.5 . . ?
U2 C29 H29A 125.7 . . ?
Na2 C29 H29A 54.8 1_455 . ?
Si9 C29 H29B 111.1 . . ?
U2 C29 H29B 102.7 . . ?
Na2 C29 H29B 78.4 1_455 . ?
H29A C29 H29B 100.6 . . ?
Si9 C30 H30A 109.5 . . ?
Si9 C30 H30B 109.5 . . ?
H30A C30 H30B 109.5 . . ?
Si9 C30 H30C 109.5 . . ?
H30A C30 H30C 109.5 . . ?
H30B C30 H30C 109.5 . . ?
Si9 C31 H31A 109.5 . . ?
Si9 C31 H31B 109.5 . . ?
H31A C31 H31B 109.5 . . ?
Si9 C31 H31C 109.5 . . ?
H31A C31 H31C 109.5 . . ?
H31B C31 H31C 109.5 . . ?
Si10 C32 H32A 109.5 . . ?
Si10 C32 H32B 109.5 . . ?
H32A C32 H32B 109.5 . . ?
Si10 C32 H32C 109.5 . . ?
H32A C32 H32C 109.5 . . ?
H32B C32 H32C 109.5 . . ?
Si10 C33 H33A 109.5 . . ?
Si10 C33 H33B 109.5 . . ?
H33A C33 H33B 109.5 . . ?
Si10 C33 H33C 109.5 . . ?
H33A C33 H33C 109.5 . . ?
H33B C33 H33C 109.5 . . ?
Si10 C34 H34A 109.5 . . ?
Si10 C34 H34B 109.5 . . ?
H34A C34 H34B 109.5 . . ?
Si10 C34 H34C 109.5 . . ?
H34A C34 H34C 109.5 . . ?
H34B C34 H34C 109.5 . . ?
Si11 C35 H35A 109.5 . . ?
Si11 C35 H35B 109.5 . . ?
H35A C35 H35B 109.5 . . ?
Si11 C35 H35C 109.5 . . ?
H35A C35 H35C 109.5 . . ?
H35B C35 H35C 109.5 . . ?
Si11 C36 H36A 109.5 . . ?
Si11 C36 H36B 109.5 . . ?
H36A C36 H36B 109.5 . . ?
Si11 C36 H36C 109.5 . . ?
H36A C36 H36C 109.5 . . ?
H36B C36 H36C 109.5 . . ?
Si11 C37 H37A 109.5 . . ?
Si11 C37 H37B 109.5 . . ?
H37A C37 H37B 109.5 . . ?
Si11 C37 H37C 109.5 . . ?
H37A C37 H37C 109.5 . . ?
H37B C37 H37C 109.5 . . ?
Si12 C38 H38A 109.5 . . ?
Si12 C38 H38B 109.5 . . ?
H38A C38 H38B 109.5 . . ?
Si12 C38 H38C 109.5 . . ?
H38A C38 H38C 109.5 . . ?
H38B C38 H38C 109.5 . . ?
Si12 C39 H39A 109.5 . . ?
Si12 C39 H39B 109.5 . . ?
H39A C39 H39B 109.5 . . ?
Si12 C39 H39C 109.5 . . ?
H39A C39 H39C 109.5 . . ?
H39B C39 H39C 109.5 . . ?
Si12 C40 H40A 109.5 . . ?
Si12 C40 H40B 109.5 . . ?
H40A C40 H40B 109.5 . . ?
Si12 C40 H40C 109.5 . . ?
H40A C40 H40C 109.5 . . ?
H40B C40 H40C 109.5 . . ?
O2 C41 C42 109.2(7) . . ?
O2 C41 H41A 109.8 . . ?
C42 C41 H41A 109.8 . . ?
O2 C41 H41B 109.8 . . ?
C42 C41 H41B 109.8 . . ?
H41A C41 H41B 108.3 . . ?
C43 C42 C41 103.5(8) . . ?
C43 C42 H42A 111.1 . . ?
C41 C42 H42A 111.1 . . ?
C43 C42 H42B 111.1 . . ?
C41 C42 H42B 111.1 . . ?
H42A C42 H42B 109.0 . . ?
C44 C43 C42 110.9(9) . . ?
C44 C43 H43A 109.5 . . ?
C42 C43 H43A 109.5 . . ?
C44 C43 H43B 109.5 . . ?
C42 C43 H43B 109.5 . . ?
H43A C43 H43B 108.0 . . ?
C43 C44 O2 107.5(8) . . ?
C43 C44 H44A 110.2 . . ?
O2 C44 H44A 110.2 . . ?
C43 C44 H44B 110.2 . . ?
O2 C44 H44B 110.2 . . ?
H44A C44 H44B 108.5 . . ?

loop_
_geom_bond_atom_site_label_1
_geom_bond_atom_site_label_2
_geom_bond_distance
_geom_bond_site_symmetry_2
_geom_bond_publ_flag
U1 N2 2.256(6) . ?
U1 N1 2.271(6) . ?
U1 N3 2.359(5) . ?
U1 C7 2.506(6) . ?
U1 C1 2.532(6) . ?
U2 N5 2.269(5) . ?
U2 N4 2.278(5) . ?
U2 N6 2.337(6) . ?
U2 C23 2.522(6) . ?
U2 C29 2.532(6) . ?
Na1 O1 2.291(6) . ?
Na1 C1 2.655(7) . ?
Na1 C7 2.690(7) 1_655 ?
Na1 C26 3.009(7) . ?
Na2 O2 2.316(6) . ?
Na2 C23 2.650(7) . ?
Na2 C29 2.652(7) 1_655 ?
Si1 N1 1.734(6) . ?
Si1 C1 1.833(7) . ?
Si1 C3 1.890(7) . ?
Si1 C2 1.895(8) . ?
Si2 N1 1.702(6) . ?
Si2 C6 1.865(8) . ?
Si2 C4 1.866(8) . ?
Si2 C5 1.880(7) . ?
Si3 N2 1.730(6) . ?
Si3 C7 1.839(7) . ?
Si3 C8 1.880(7) . ?
Si3 C9 1.884(7) . ?
Si4 N2 1.714(6) . ?
Si4 C10 1.867(8) . ?
Si4 C12 1.868(8) . ?
Si4 C11 1.885(7) . ?
Si5 N3 1.721(5) . ?
Si5 C14 1.867(7) . ?
Si5 C15 1.876(7) . ?
Si5 C13 1.874(7) . ?
Si6 N3 1.705(5) . ?
Si6 C18 1.872(8) . ?
Si6 C17 1.887(7) . ?
Si6 C16 1.890(8) . ?
Si7 N4 1.732(6) . ?
Si7 C23 1.826(7) . ?
Si7 C24 1.865(7) . ?
Si7 C25 1.874(7) . ?
Si8 N4 1.705(5) . ?
Si8 C28 1.863(7) . ?
Si8 C26 1.862(7) . ?
Si8 C27 1.879(7) . ?
Si9 N5 1.731(6) . ?
Si9 C29 1.830(7) . ?
Si9 C31 1.859(7) . ?
Si9 C30 1.857(6) . ?
Si10 N5 1.716(6) . ?
Si10 C34 1.856(7) . ?
Si10 C32 1.861(7) . ?
Si10 C33 1.888(7) . ?
Si11 N6 1.712(6) . ?
Si11 C36 1.864(7) . ?
Si11 C37 1.867(8) . ?
Si11 C35 1.899(8) . ?
Si12 N6 1.726(6) . ?
Si12 C38 1.874(8) . ?
Si12 C39 1.879(8) . ?
Si12 C40 1.882(8) . ?
O1 C19 1.393(9) . ?
O1 C22 1.414(10) . ?
O2 C41 1.422(8) . ?
O2 C44 1.435(9) . ?
C1 H1A 1.0812 . ?
C1 H1B 1.0794 . ?
C2 H2A 0.9600 . ?
C2 H2B 0.9600 . ?
C2 H2C 0.9600 . ?
C3 H3A 0.9600 . ?
C3 H3B 0.9600 . ?
C3 H3C 0.9600 . ?
C4 H4A 0.9600 . ?
C4 H4B 0.9600 . ?
C4 H4C 0.9600 . ?
C5 H5A 0.9600 . ?
C5 H5B 0.9600 . ?
C5 H5C 0.9600 . ?
C6 H6A 0.9600 . ?
C6 H6B 0.9600 . ?
C6 H6C 0.9600 . ?
C7 Na1 2.690(7) 1_455 ?
C7 H7A 1.1078 . ?
C7 H7B 1.0041 . ?
C8 H8A 0.9600 . ?
C8 H8B 0.9600 . ?
C8 H8C 0.9600 . ?
C9 H9A 0.9600 . ?
C9 H9B 0.9600 . ?
C9 H9C 0.9600 . ?
C10 H10A 0.9600 . ?
C10 H10B 0.9600 . ?
C10 H10C 0.9600 . ?
C11 H11A 0.9600 . ?
C11 H11B 0.9600 . ?
C11 H11C 0.9600 . ?
C12 H12A 0.9600 . ?
C12 H12B 0.9600 . ?
C12 H12C 0.9600 . ?
C13 H13A 0.9602 . ?
C13 H13B 0.9598 . ?
C13 H13C 0.9601 . ?
C14 H14A 0.9600 . ?
C14 H14B 0.9600 . ?
C14 H14C 0.9600 . ?
C15 H15A 0.9600 . ?
C15 H15B 0.9600 . ?
C15 H15C 0.9600 . ?
C16 H16A 0.9600 . ?
C16 H16B 0.9600 . ?
C16 H16C 0.9600 . ?
C17 H17A 0.9600 . ?
C17 H17B 0.9600 . ?
C17 H17C 0.9600 . ?
C18 H18A 0.9600 . ?
C18 H18B 0.9600 . ?
C18 H18C 0.9600 . ?
C19 C20 1.503(13) . ?
C19 H19A 0.9700 . ?
C19 H19B 0.9700 . ?
C20 C21 1.517(15) . ?
C20 H20A 0.9700 . ?
C20 H20B 0.9700 . ?
C21 C22 1.484(16) . ?
C21 H21A 0.9700 . ?
C21 H21B 0.9700 . ?
C22 H22A 0.9700 . ?
C22 H22B 0.9700 . ?
C23 H23A 1.1153 . ?
C23 H23B 1.1217 . ?
C24 H24A 0.9600 . ?
C24 H24B 0.9600 . ?
C24 H24C 0.9600 . ?
C25 H25A 0.9600 . ?
C25 H25B 0.9600 . ?
C25 H25C 0.9600 . ?
C26 H26A 0.9600 . ?
C26 H26B 0.9600 . ?
C26 H26C 0.9601 . ?
C27 H27A 0.9600 . ?
C27 H27B 0.9600 . ?
C27 H27C 0.9600 . ?
C28 H28A 0.9600 . ?
C28 H28B 0.9600 . ?
C28 H28C 0.9600 . ?
C29 Na2 2.652(7) 1_455 ?
C29 H29A 1.0140 . ?
C29 H29B 0.9770 . ?
C30 H30A 0.9600 . ?
C30 H30B 0.9600 . ?
C30 H30C 0.9600 . ?
C31 H31A 0.9600 . ?
C31 H31B 0.9600 . ?
C31 H31C 0.9600 . ?
C32 H32A 0.9600 . ?
C32 H32B 0.9600 . ?
C32 H32C 0.9600 . ?
C33 H33A 0.9600 . ?
C33 H33B 0.9600 . ?
C33 H33C 0.9600 . ?
C34 H34A 0.9600 . ?
C34 H34B 0.9600 . ?
C34 H34C 0.9600 . ?
C35 H35A 0.9600 . ?
C35 H35B 0.9600 . ?
C35 H35C 0.9600 . ?
C36 H36A 0.9600 . ?
C36 H36B 0.9600 . ?
C36 H36C 0.9600 . ?
C37 H37A 0.9600 . ?
C37 H37B 0.9600 . ?
C37 H37C 0.9600 . ?
C38 H38A 0.9600 . ?
C38 H38B 0.9600 . ?
C38 H38C 0.9600 . ?
C39 H39A 0.9600 . ?
C39 H39B 0.9600 . ?
C39 H39C 0.9600 . ?
C40 H40A 0.9600 . ?
C40 H40B 0.9600 . ?
C40 H40C 0.9600 . ?
C41 C42 1.504(10) . ?
C41 H41A 0.9700 . ?
C41 H41B 0.9700 . ?
C42 C43 1.445(10) . ?
C42 H42A 0.9700 . ?
C42 H42B 0.9700 . ?
C43 C44 1.438(10) . ?
C43 H43A 0.9700 . ?
C43 H43B 0.9700 . ?
C44 H44A 0.9700 . ?
C44 H44B 0.9700 . ?
